data_4323728
loop_
_publ_author_name
'Leonardo Cerasino'
'Kevin M. Williams'
'Francesco P. Intini'
'Renzo Cini'
'Luigi G. Marzilli'
'Giovanni Natile'

_publ_section_title
;
 Factors Influencing the Configuration and Conformation of Diamine Chelate
 Rings in Platinum(II) Compounds: 2,4-Bis(methylamino)pentane Complexes
;
_journal_name_full 'Inorganic Chemistry'
_journal_page_first 6070
_journal_page_last 6079
_journal_paper_doi 10.1021/ic970704i
_journal_volume 36
_journal_year 1997
_chemical_formula_sum 'C7 H18 Cl2 N2 Pt'
_chemical_formula_weight 396.2
_chemical_name_systematic
;
bis(N,N'-Dimethyl-2,4-diaminopentane)dichloroplatinum(II)
 ?
;
_space_group_IT_number 62
_symmetry_cell_setting orthorhombic
_symmetry_space_group_name_Hall '-P 2ac 2n'
_symmetry_space_group_name_H-M 'P n m a'
_atom_sites_solution_hydrogens geom
_atom_sites_solution_primary direct
_atom_sites_solution_secondary difmap
_audit_creation_method SHELXL
_cell_angle_alpha 90.00
_cell_angle_beta 90.00
_cell_angle_gamma 90.00
_cell_formula_units_Z 4
_cell_length_a 11.9980(10)
_cell_length_b 13.167(2)
_cell_length_c 7.449
_cell_measurement_reflns_used 30
_cell_measurement_temperature 293(2)
_cell_measurement_theta_max 40
_cell_measurement_theta_min 10
_cell_volume 1176.8(2)
_computing_cell_refinement XSCAN
_computing_data_collection XSCAN
_computing_data_reduction XSCAN
_computing_molecular_graphics ZORTEP
_computing_publication_material CIFTAB
_computing_structure_refinement 'SHELXL-93 (Sheldrick, 1993)'
_computing_structure_solution 'SHELXS-86 (Sheldrick, 1990)'
_diffrn_ambient_temperature 293(2)
_diffrn_measurement_device 'Siemens P4'
_diffrn_measurement_method omega
_diffrn_radiation_monochromator graphite
_diffrn_radiation_source 'fine-focus sealed tube'
_diffrn_radiation_type MoK\a
_diffrn_radiation_wavelength 0.71073
_diffrn_reflns_av_R_equivalents 0.0195
_diffrn_reflns_av_sigmaI/netI 0.0262
_diffrn_reflns_limit_h_max 14
_diffrn_reflns_limit_h_min -14
_diffrn_reflns_limit_k_max 15
_diffrn_reflns_limit_k_min -15
_diffrn_reflns_limit_l_max 8
_diffrn_reflns_limit_l_min -8
_diffrn_reflns_number 2164
_diffrn_reflns_theta_max 24.99
_diffrn_reflns_theta_min 3.09
_diffrn_standards_decay_% no
_diffrn_standards_interval_count 100
_diffrn_standards_number 3
_exptl_absorpt_coefficient_mu 12.334
_exptl_absorpt_correction_T_max 0.963
_exptl_absorpt_correction_T_min 0.856
_exptl_absorpt_correction_type psi-scan
_exptl_crystal_colour colorless
_exptl_crystal_density_diffrn 2.236
_exptl_crystal_description parallelepiped
_exptl_crystal_F_000 744
_exptl_crystal_size_max 0.2
_exptl_crystal_size_mid 0.1
_exptl_crystal_size_min 0.1
_refine_diff_density_max 1.342
_refine_diff_density_min -1.786
_refine_diff_density_rms 0.175
_refine_ls_extinction_method none
_refine_ls_goodness_of_fit_all 1.075
_refine_ls_goodness_of_fit_obs 1.115
_refine_ls_matrix_type full
_refine_ls_number_parameters 87
_refine_ls_number_reflns 1082
_refine_ls_number_restraints 0
_refine_ls_restrained_S_all 1.075
_refine_ls_restrained_S_obs 1.115
_refine_ls_R_factor_all 0.0343
_refine_ls_R_factor_obs 0.0266
_refine_ls_shift/esd_max 0.009
_refine_ls_shift/esd_mean 0.001
_refine_ls_structure_factor_coef Fsqd
_refine_ls_weighting_details 'w=1/[\s^2^(Fo^2^)+(0.0328P)^2^+0.0000P] where P=(Fo^2^+2Fc^2^)/3'
_refine_ls_weighting_scheme calc
_refine_ls_wR_factor_all 0.0626
_refine_ls_wR_factor_obs 0.0594
_reflns_number_observed 920
_reflns_number_total 1082
_reflns_observed_criterion >2sigma(I)
_cod_data_source_file ic970704i_1.cif
_cod_data_source_block DCl
_cod_depositor_comments
;
The following automatic conversions were performed:

'_symmetry_cell_setting' tag value 'orthorombic' was replaced with
'orthorhombic' value as specified in the replacement file
'/home/robertas/cod-tools/perl-scripts/inputs/replacement_values.lst'.

Automatic conversion script
Id: cif_fix_values 3143 2015-03-26 13:38:13Z robertas 

The following automatic conversions were performed:

'_refine_ls_weighting_scheme' value 'calc
w=1/[\s^2^(Fo^2^)+(0.0328P)^2^+0.0000P] where P=(Fo^2^+2Fc^2^)/3' was
changed to 'calc'. New tag '_refine_ls_weighting_details' was
created. The value of the new tag was set to
'w=1/[\s^2^(Fo^2^)+(0.0328P)^2^+0.0000P] where P=(Fo^2^+2Fc^2^)/3'.

Automatic conversion script
Id: cif_fix_values 3143 2015-03-26 13:38:13Z robertas 

2021-10-24
Z value fixed to be consistent with given formula
                 miguel
;
_cod_original_formula_units_Z 6
_cod_database_code 4323728

loop_
_symmetry_equiv_pos_as_xyz
'x, y, z'
'-x+1/2, -y, z+1/2'
'-x, y+1/2, -z'
'x+1/2, -y+1/2, -z+1/2'
'-x, -y, -z'
'x-1/2, y, -z-1/2'
'x, -y-1/2, z'
'-x-1/2, y-1/2, z-1/2'

loop_
_atom_site_aniso_label
_atom_site_aniso_U_11
_atom_site_aniso_U_22
_atom_site_aniso_U_33
_atom_site_aniso_U_23
_atom_site_aniso_U_13
_atom_site_aniso_U_12
Pt 0.0273(2) 0.0215(2) 0.0317(2) 0.000 -0.00100(15) 0.000
Cl 0.0485(11) 0.0334(8) 0.0673(11) 0.0094(8) -0.0196(9) 0.0056(8)
N 0.030(3) 0.022(3) 0.044(3) 0.001(2) 0.000(2) -0.001(2)
C6 0.048(5) 0.048(5) 0.077(5) 0.016(5) 0.012(4) -0.015(4)
C2 0.043(4) 0.029(3) 0.052(4) -0.006(3) -0.013(3) -0.004(3)
C1 0.116(9) 0.046(5) 0.051(5) -0.006(4) 0.016(5) 0.008(5)
C3 0.042(7) 0.043(6) 0.072(8) 0.000 -0.024(6) 0.000

loop_
_atom_site_label
_atom_site_type_symbol
_atom_site_fract_x
_atom_site_fract_y
_atom_site_fract_z
_atom_site_U_iso_or_equiv
_atom_site_thermal_displace_type
_atom_site_occupancy
_atom_site_calc_flag
_atom_site_refinement_flags
_atom_site_disorder_group
Pt Pt 0.02144(3) 0.2500 -0.01322(4) 0.02681(13) Uani 1 d S .
Cl Cl -0.08964(14) 0.37853(13) -0.1269(2) 0.0497(5) Uani 1 d . .
N N 0.1205(4) 0.3640(4) 0.0875(7) 0.0322(12) Uani 1 d . .
H1N H 0.0739(50) 0.4170(46) 0.0883(82) 0.034(17) Uiso 1 d . .
C6 C 0.2153(7) 0.3886(7) -0.0366(13) 0.057(2) Uani 1 d . .
H6A H 0.2670(75) 0.4635(74) 0.0247(93) 0.080 Uiso 1 d . .
H6B H 0.2638(76) 0.3412(74) -0.0329(109) 0.080 Uiso 1 d . .
H6C H 0.1864(66) 0.4188(62) -0.1511(107) 0.080 Uiso 1 d . .
C2 C 0.1552(6) 0.3508(5) 0.2763(9) 0.041(2) Uani 1 d . .
H2 H 0.2178(55) 0.4026(61) 0.2966(88) 0.060 Uiso 1 d . .
C1 C 0.0565(10) 0.3729(7) 0.3957(12) 0.071(3) Uani 1 d . .
H1A H -0.0043(64) 0.3325(66) 0.3581(115) 0.080 Uiso 1 d . .
H1B H 0.0752(88) 0.3618(73) 0.5034(99) 0.080 Uiso 1 d . .
H1C H 0.0290(64) 0.4526(80) 0.3822(114) 0.080 Uiso 1 d . .
C3 C 0.2147(9) 0.2500 0.3093(17) 0.052(3) Uani 1 d S .
H3A H 0.2518(96) 0.2500 0.4120(170) 0.070 Uiso 1 d S .
H3B H 0.2706(90) 0.2500 0.2314(149) 0.070 Uiso 1 d S .

loop_
_atom_type_symbol
_atom_type_description
_atom_type_scat_dispersion_real
_atom_type_scat_dispersion_imag
_atom_type_scat_source
C C 0.0033 0.0016 'International Tables Vol C Tables 4.2.6.8 and 6.1.1.4'
H H 0.0000 0.0000 'International Tables Vol C Tables 4.2.6.8 and 6.1.1.4'
N N 0.0061 0.0033 'International Tables Vol C Tables 4.2.6.8 and 6.1.1.4'
Cl Cl 0.1484 0.1585 'International Tables Vol C Tables 4.2.6.8 and 6.1.1.4'
Pt Pt -1.7033 8.3905 'International Tables Vol C Tables 4.2.6.8 and 6.1.1.4'

loop_
_geom_angle_atom_site_label_1
_geom_angle_atom_site_label_2
_geom_angle_atom_site_label_3
_geom_angle
_geom_angle_site_symmetry_1
_geom_angle_site_symmetry_3
_geom_angle_publ_flag
N Pt N 93.8(3) . 7_565 ?
N Pt Cl 179.84(14) . 7_565 ?
N Pt Cl 86.1(2) 7_565 7_565 ?
N Pt Cl 86.1(2) . . ?
N Pt Cl 179.84(15) 7_565 . ?
Cl Pt Cl 93.98(9) 7_565 . ?
C2 N C6 113.5(6) . . ?
C2 N Pt 115.1(4) . . ?
C6 N Pt 111.7(5) . . ?
N C2 C1 108.5(6) . . ?
N C2 C3 112.8(6) . . ?
C1 C2 C3 116.1(8) . . ?
C2 C3 C2 120.8(8) 7_565 . ?

loop_
_geom_bond_atom_site_label_1
_geom_bond_atom_site_label_2
_geom_bond_distance
_geom_bond_site_symmetry_2
_geom_bond_publ_flag
Pt N 2.057(5) . ?
Pt N 2.057(5) 7_565 ?
Pt Cl 2.314(2) 7_565 ?
Pt Cl 2.314(2) . ?
N C2 1.477(8) . ?
N C6 1.501(9) . ?
C2 C1 1.510(11) . ?
C2 C3 1.527(7) . ?
C3 C2 1.527(7) 7_565 ?
